data_1511907
loop_
_publ_author_name
'Nocquet-Thibault, Sophie'
'Retailleau, Pascal'
'Cariou, Kevin'
'Dodd, Robert H.'

_publ_section_title
;
 Iodine(III)-Mediated Umpolung of Bromide Salts for the Ethoxybromination
 of Enamides.
;
_journal_issue 8
_journal_name_full 'Organic letters'
_journal_page_first 1842
_journal_page_last 1845
_journal_paper_doi 10.1021/ol400453b
_journal_volume 15
_journal_year 2013
_chemical_formula_moiety 'C16 H22 Br N O5 S'
_chemical_formula_sum 'C16 H22 Br N O5 S'
_chemical_formula_weight 420.32
_chemical_name_systematic
; 
 rac (2S,3R)-methyl 3-(N-allyl-4-methylphenylsulfonamido)
-2-bromo-3-ethoxypropanoate
;
_space_group_IT_number 9
_symmetry_cell_setting monoclinic
_symmetry_space_group_name_Hall 'C -2yc'
_symmetry_space_group_name_H-M 'C 1 c 1'
_atom_sites_solution_hydrogens geom
_atom_sites_solution_primary direct
_atom_sites_solution_secondary difmap
_audit_creation_method SHELXL-97
_cell_angle_alpha 90.00
_cell_angle_beta 98.010(4)
_cell_angle_gamma 90.00
_cell_formula_units_Z 4
_cell_length_a 8.334(2)
_cell_length_b 17.631(4)
_cell_length_c 13.162(3)
_cell_measurement_reflns_used 784
_cell_measurement_temperature 293(2)
_cell_measurement_theta_max 21.726
_cell_measurement_theta_min 0.407
_cell_volume 1915.1(8)
_computing_cell_refinement 'DENZO (Otwinowski & Minor, 1997); COLLECT (Nonius B.V., 1999)'
_computing_data_collection 'DENZO (Otwinowski & Minor, 1997); COLLECT (Nonius B.V., 1999)'
_computing_data_reduction 'SCALEPACK (Otwinowski & Minor, 1997)'
_computing_molecular_graphics 'PLATON (Spek, 2003)'
_computing_publication_material 'SHELXL97 (Sheldrick, 2008)'
_computing_structure_refinement 'SHELXL97 (Sheldrick, 2008); CRYSTALBUILDER (Welter, 2006)'
_computing_structure_solution 'SIR97 (Altomare et al, 1999)'
_diffrn_ambient_temperature 293(2)
_diffrn_detector_area_resol_mean 9
_diffrn_measured_fraction_theta_full 0.910
_diffrn_measured_fraction_theta_max 0.910
_diffrn_measurement_device_type 'Nonius kappa-CCD diffractometer'
_diffrn_measurement_method 'phi and omega scans'
_diffrn_radiation_monochromator graphite
_diffrn_radiation_type MoK\a
_diffrn_radiation_wavelength 0.71070
_diffrn_reflns_av_R_equivalents 0.1137
_diffrn_reflns_av_sigmaI/netI 0.1086
_diffrn_reflns_limit_h_max 8
_diffrn_reflns_limit_h_min -8
_diffrn_reflns_limit_k_max 18
_diffrn_reflns_limit_k_min -18
_diffrn_reflns_limit_l_max 13
_diffrn_reflns_limit_l_min -13
_diffrn_reflns_number 2644
_diffrn_reflns_theta_full 22.03
_diffrn_reflns_theta_max 22.03
_diffrn_reflns_theta_min 2.31
_diffrn_source 'fine-focus sealed tube'
_diffrn_source_type 'Nonius Kappa CCD'
_diffrn_standards_number 0
_exptl_absorpt_coefficient_mu 2.279
_exptl_absorpt_correction_T_max 0.80
_exptl_absorpt_correction_T_min 0.64
_exptl_absorpt_correction_type multi-scan
_exptl_absorpt_process_details 'Scalepack (Otwinowski & Minor, 1997)'
_exptl_crystal_colour colourless
_exptl_crystal_density_diffrn 1.458
_exptl_crystal_density_method 'not measured'
_exptl_crystal_description tablet
_exptl_crystal_F_000 864
_exptl_crystal_size_max 0.40
_exptl_crystal_size_mid 0.27
_exptl_crystal_size_min 0.10
_refine_diff_density_max 1.231
_refine_diff_density_min -0.794
_refine_diff_density_rms 0.125
_refine_ls_abs_structure_details 'Flack H D (1983), Acta Cryst. A39, 876-881;745 Bijvoet pairs'
_refine_ls_abs_structure_Flack 0.05(3)
_refine_ls_extinction_method none
_refine_ls_goodness_of_fit_ref 1.083
_refine_ls_hydrogen_treatment constr
_refine_ls_matrix_type full
_refine_ls_number_parameters 249
_refine_ls_number_reflns 1823
_refine_ls_number_restraints 85
_refine_ls_restrained_S_all 1.058
_refine_ls_R_factor_all 0.0996
_refine_ls_R_factor_gt 0.0855
_refine_ls_shift/su_max 0.000
_refine_ls_shift/su_mean 0.000
_refine_ls_structure_factor_coef Fsqd
_refine_ls_weighting_details 'calc w=1/[\s^2^(Fo^2^)+(0.1546P)^2^+1.3364P] where P=(Fo^2^+2Fc^2^)/3'
_refine_ls_weighting_scheme calc
_refine_ls_wR_factor_gt 0.2191
_refine_ls_wR_factor_ref 0.2372
_reflns_number_gt 1523
_reflns_number_total 1823
_reflns_threshold_expression >2sigma(I)
_cod_data_source_file ol400453b_si_002.cif
_cod_data_source_block compound_1c
_cod_original_sg_symbol_H-M 'C c'
_cod_database_code 1511907

loop_
_symmetry_equiv_pos_as_xyz
'x, y, z'
'x, -y, z+1/2'
'x+1/2, y+1/2, z'
'x+1/2, -y+1/2, z+1/2'

loop_
_atom_site_label
_atom_site_type_symbol
_atom_site_fract_x
_atom_site_fract_y
_atom_site_fract_z
_atom_site_U_iso_or_equiv
_atom_site_adp_type
_atom_site_occupancy
_atom_site_symmetry_multiplicity
_atom_site_calc_flag
_atom_site_refinement_flags
_atom_site_disorder_assembly
_atom_site_disorder_group
Br1 Br 0.3400(13) 0.67458(10) 0.2711(8) 0.0855(7) Uani 1 1 d . . .
S1 S 0.4457(15) 0.5241(3) 0.5085(8) 0.0709(12) Uani 1 1 d . . .
O1 O 0.490(2) 0.4512(8) 0.5500(13) 0.092(4) Uani 1 1 d . . .
O2 O 0.000(2) 0.6076(9) 0.1088(11) 0.100(4) Uani 1 1 d . . .
O3 O 0.1385(19) 0.4676(6) 0.3027(10) 0.063(3) Uani 1 1 d . A .
O4 O 0.3177(18) 0.5633(9) 0.5464(11) 0.090(4) Uani 1 1 d . . .
O5 O -0.042(2) 0.6170(7) 0.2737(12) 0.080(3) Uani 1 1 d . . .
N1 N 0.392(2) 0.5128(7) 0.3829(12) 0.067(3) Uani 1 1 d . A .
C1 C 0.226(2) 0.5310(8) 0.3379(13) 0.058(4) Uani 1 1 d . . .
H1 H 0.1712 0.5566 0.3894 0.070 Uiso 1 1 calc R . .
C2 C 0.221(2) 0.5831(10) 0.2415(13) 0.063(4) Uani 1 1 d . . .
H2 H 0.2698 0.5553 0.1889 0.075 Uiso 1 1 calc R . .
C3 C 0.051(2) 0.6027(9) 0.1986(15) 0.068(4) Uani 1 1 d . . .
C4 C -0.207(2) 0.6388(16) 0.2417(18) 0.096(6) Uani 1 1 d . . .
H4A H -0.2101 0.6904 0.2184 0.145 Uiso 1 1 calc R . .
H4B H -0.2673 0.6342 0.2983 0.145 Uiso 1 1 calc R . .
H4C H -0.2535 0.6064 0.1867 0.145 Uiso 1 1 calc R . .
C5 C 0.079(3) 0.4257(10) 0.3816(14) 0.084(5) Uani 1 1 d DU . .
H5A H 0.0125 0.4591 0.4171 0.101 Uiso 0.68(4) 1 calc PR A 1
H5B H 0.1697 0.4095 0.4307 0.101 Uiso 0.68(4) 1 calc PR A 1
H5C H -0.0218 0.4464 0.3992 0.101 Uiso 0.32(4) 1 calc PR A 2
H5D H 0.1577 0.4210 0.4427 0.101 Uiso 0.32(4) 1 calc PR A 2
C6 C -0.020(5) 0.3576(17) 0.346(3) 0.080(9) Uani 0.68(4) 1 d PDU A 1
H6A H -0.1000 0.3714 0.2892 0.121 Uiso 0.68(4) 1 calc PR A 1
H6B H -0.0721 0.3383 0.4008 0.121 Uiso 0.68(4) 1 calc PR A 1
H6C H 0.0500 0.3193 0.3239 0.121 Uiso 0.68(4) 1 calc PR A 1
C6B C 0.054(9) 0.353(2) 0.323(4) 0.079(15) Uani 0.32(4) 1 d PDU A 2
H6B1 H 0.1213 0.3522 0.2701 0.119 Uiso 0.32(4) 1 calc PR A 2
H6B2 H -0.0580 0.3489 0.2934 0.119 Uiso 0.32(4) 1 calc PR A 2
H6B3 H 0.0811 0.3112 0.3692 0.119 Uiso 0.32(4) 1 calc PR A 2
C9 C 0.618(2) 0.5810(10) 0.5192(11) 0.053(4) Uani 1 1 d . . .
C10 C 0.770(3) 0.5505(12) 0.5340(14) 0.075(5) Uani 1 1 d . . .
H10 H 0.7811 0.4980 0.5344 0.091 Uiso 1 1 calc R . .
C11 C 0.908(3) 0.5952(11) 0.5485(13) 0.072(5) Uani 1 1 d . . .
H11 H 1.0101 0.5729 0.5630 0.087 Uiso 1 1 calc R . .
C12 C 0.894(2) 0.6728(11) 0.5413(14) 0.067(4) Uani 1 1 d . . .
C13 C 0.739(3) 0.7028(11) 0.5242(14) 0.077(5) Uani 1 1 d . . .
H13 H 0.7258 0.7551 0.5188 0.093 Uiso 1 1 calc R . .
C14 C 0.609(3) 0.6582(12) 0.5153(14) 0.077(5) Uani 1 1 d . . .
H14 H 0.5072 0.6808 0.5061 0.093 Uiso 1 1 calc R . .
C15 C 1.034(4) 0.7219(14) 0.5519(18) 0.110(7) Uani 1 1 d . . .
H15A H 1.1070 0.7073 0.6115 0.165 Uiso 1 1 calc R . .
H15B H 1.0000 0.7734 0.5592 0.165 Uiso 1 1 calc R . .
H15C H 1.0870 0.7175 0.4921 0.165 Uiso 1 1 calc R . .
C7 C 0.503(3) 0.4714(10) 0.3265(13) 0.080(5) Uani 1 1 d DU . .
H7A H 0.6127 0.4900 0.3466 0.096 Uiso 0.68(4) 1 calc PR A 1
H7B H 0.4743 0.4803 0.2535 0.096 Uiso 0.68(4) 1 calc PR A 1
H7C H 0.6084 0.4716 0.3688 0.096 Uiso 0.32(4) 1 calc PR A 2
H7D H 0.5146 0.5008 0.2656 0.096 Uiso 0.32(4) 1 calc PR A 2
C8 C 0.498(4) 0.3879(14) 0.348(2) 0.096(8) Uani 0.68(4) 1 d PDU A 1
H8A H 0.5067 0.3740 0.4166 0.115 Uiso 0.68(4) 1 calc PR A 1
C16 C 0.482(6) 0.3350(19) 0.285(3) 0.112(11) Uani 0.68(4) 1 d PDU A 1
H16A H 0.4724 0.3454 0.2150 0.135 Uiso 0.68(4) 1 calc PR A 1
H16B H 0.4802 0.2851 0.3076 0.135 Uiso 0.68(4) 1 calc PR A 1
C8B C 0.468(8) 0.391(2) 0.293(4) 0.091(10) Uani 0.32(4) 1 d PDU A 2
H8B1 H 0.3793 0.3800 0.2440 0.109 Uiso 0.32(4) 1 calc PR A 2
C16B C 0.559(11) 0.339(4) 0.331(6) 0.113(16) Uani 0.32(4) 1 d PDU A 2
H16C H 0.6476 0.3509 0.3793 0.136 Uiso 0.32(4) 1 calc PR A 2
H16D H 0.5383 0.2895 0.3103 0.136 Uiso 0.32(4) 1 calc PR A 2

loop_
_atom_site_aniso_label
_atom_site_aniso_U_11
_atom_site_aniso_U_22
_atom_site_aniso_U_33
_atom_site_aniso_U_23
_atom_site_aniso_U_13
_atom_site_aniso_U_12
Br1 0.0807(13) 0.0971(12) 0.0732(11) 0.0125(9) -0.0083(8) -0.0172(10)
S1 0.056(3) 0.123(4) 0.0319(18) 0.0041(18) 0.0015(17) -0.004(2)
O1 0.078(10) 0.111(9) 0.089(8) 0.035(7) 0.019(7) -0.005(7)
O2 0.095(10) 0.173(13) 0.028(6) -0.003(6) -0.009(6) 0.011(8)
O3 0.054(6) 0.089(7) 0.045(5) -0.002(5) 0.001(5) -0.011(5)
O4 0.038(7) 0.187(14) 0.042(5) -0.018(6) -0.005(5) -0.013(7)
O5 0.060(7) 0.123(10) 0.053(6) -0.008(6) -0.006(5) 0.007(6)
N1 0.082(10) 0.083(8) 0.032(6) 0.002(5) -0.010(6) 0.007(7)
C1 0.072(11) 0.059(9) 0.040(8) 0.002(6) 0.000(7) 0.004(8)
C2 0.051(10) 0.106(12) 0.035(7) 0.003(7) 0.022(7) -0.001(8)
C3 0.058(11) 0.085(10) 0.062(11) -0.005(7) 0.004(8) -0.006(8)
C4 0.046(12) 0.164(19) 0.075(12) -0.003(11) -0.004(9) 0.017(10)
C5 0.088(13) 0.109(11) 0.054(9) 0.001(8) 0.009(8) -0.035(10)
C6 0.08(2) 0.099(16) 0.066(16) 0.008(13) 0.032(13) -0.037(14)
C6B 0.10(4) 0.065(19) 0.08(3) 0.036(15) 0.01(3) -0.05(3)
C9 0.033(8) 0.103(12) 0.022(6) -0.003(6) 0.000(5) 0.010(7)
C10 0.061(13) 0.119(14) 0.047(9) -0.008(8) 0.007(8) 0.000(10)
C11 0.063(12) 0.111(15) 0.041(8) -0.006(8) -0.005(7) 0.011(10)
C12 0.055(12) 0.105(14) 0.038(8) -0.005(7) -0.003(7) -0.012(9)
C13 0.099(17) 0.092(12) 0.037(8) 0.000(7) -0.007(9) -0.007(12)
C14 0.078(14) 0.115(15) 0.033(8) 0.005(8) -0.011(7) 0.006(11)
C15 0.13(2) 0.120(16) 0.077(13) -0.020(11) 0.001(13) -0.017(14)
C7 0.099(14) 0.101(9) 0.043(8) -0.009(7) 0.019(8) 0.017(9)
C8 0.13(2) 0.100(11) 0.060(16) -0.007(10) 0.015(16) 0.039(14)
C16 0.16(3) 0.093(13) 0.08(2) -0.003(13) 0.00(2) 0.00(2)
C8B 0.13(2) 0.096(14) 0.05(2) -0.011(17) 0.02(2) 0.029(17)
C16B 0.14(4) 0.109(17) 0.08(3) -0.03(3) -0.01(3) 0.04(3)

loop_
_atom_type_symbol
_atom_type_description
_atom_type_scat_dispersion_real
_atom_type_scat_dispersion_imag
_atom_type_scat_source
C C 0.0033 0.0016 'International Tables Vol C Tables 4.2.6.8 and 6.1.1.4'
H H 0.0000 0.0000 'International Tables Vol C Tables 4.2.6.8 and 6.1.1.4'
N N 0.0061 0.0033 'International Tables Vol C Tables 4.2.6.8 and 6.1.1.4'
O O 0.0106 0.0060 'International Tables Vol C Tables 4.2.6.8 and 6.1.1.4'
S S 0.1246 0.1234 'International Tables Vol C Tables 4.2.6.8 and 6.1.1.4'
Br Br -0.2901 2.4595 'International Tables Vol C Tables 4.2.6.8 and 6.1.1.4'

loop_
_geom_angle_atom_site_label_1
_geom_angle_atom_site_label_2
_geom_angle_atom_site_label_3
_geom_angle
O4 S1 O1 118.3(9)
O4 S1 N1 107.1(6)
O1 S1 N1 107.1(8)
O4 S1 C9 109.9(8)
O1 S1 C9 108.8(8)
N1 S1 C9 104.8(6)
C1 O3 C5 113.6(10)
C3 O5 C4 117.2(13)
C1 N1 C7 122.4(12)
C1 N1 S1 119.2(10)
C7 N1 S1 117.4(10)
O3 C1 N1 112.6(11)
O3 C1 C2 104.5(11)
N1 C1 C2 112.1(13)
O3 C1 H1 109.2
N1 C1 H1 109.2
C2 C1 H1 109.2
C3 C2 C1 111.2(13)
C3 C2 Br1 108.7(11)
C1 C2 Br1 112.1(9)
C3 C2 H2 108.3
C1 C2 H2 108.3
Br1 C2 H2 108.3
O2 C3 O5 122.4(14)
O2 C3 C2 125.4(15)
O5 C3 C2 112.2(12)
O5 C4 H4A 109.5
O5 C4 H4B 109.5
H4A C4 H4B 109.5
O5 C4 H4C 109.5
H4A C4 H4C 109.5
H4B C4 H4C 109.5
O3 C5 C6B 96(2)
O3 C5 C6 114.8(17)
C6B C5 C6 28(3)
O3 C5 H5A 108.6
C6B C5 H5A 136.1
C6 C5 H5A 108.6
O3 C5 H5B 108.6
C6B C5 H5B 97.5
C6 C5 H5B 108.6
H5A C5 H5B 107.5
O3 C5 H5C 112.5
C6B C5 H5C 112.5
C6 C5 H5C 85.7
H5A C5 H5C 24.4
H5B C5 H5C 124.9
O3 C5 H5D 112.5
C6B C5 H5D 112.5
C6 C5 H5D 118.3
H5A C5 H5D 91.0
H5B C5 H5D 16.8
H5C C5 H5D 110.0
C5 C6 H6A 109.5
C5 C6 H6B 109.5
C5 C6 H6C 109.5
C5 C6B H6B1 109.5
C5 C6B H6B2 109.5
H6B1 C6B H6B2 109.5
C5 C6B H6B3 109.5
H6B1 C6B H6B3 109.5
H6B2 C6B H6B3 109.5
C14 C9 C10 116.2(15)
C14 C9 S1 122.3(13)
C10 C9 S1 121.4(14)
C9 C10 C11 122.2(19)
C9 C10 H10 118.9
C11 C10 H10 118.9
C12 C11 C10 119.4(17)
C12 C11 H11 120.3
C10 C11 H11 120.3
C11 C12 C13 117.7(16)
C11 C12 C15 121.7(19)
C13 C12 C15 121(2)
C14 C13 C12 121.2(18)
C14 C13 H13 119.4
C12 C13 H13 119.4
C13 C14 C9 123.2(19)
C13 C14 H14 118.4
C9 C14 H14 118.4
C12 C15 H15A 109.5
C12 C15 H15B 109.5
H15A C15 H15B 109.5
C12 C15 H15C 109.5
H15A C15 H15C 109.5
H15B C15 H15C 109.5
N1 C7 C8 110.8(18)
N1 C7 C8B 121(3)
C8 C7 C8B 28(2)
N1 C7 H7A 109.5
C8 C7 H7A 109.5
C8B C7 H7A 122.4
N1 C7 H7B 109.5
C8 C7 H7B 109.5
C8B C7 H7B 81.2
H7A C7 H7B 108.1
N1 C7 H7C 107.2
C8 C7 H7C 86.8
C8B C7 H7C 107.2
H7A C7 H7C 26.3
H7B C7 H7C 130.4
N1 C7 H7D 107.2
C8 C7 H7D 133.4
C8B C7 H7D 107.2
H7A C7 H7D 81.4
H7B C7 H7D 30.0
H7C C7 H7D 106.8
C16 C8 C7 128(3)
C16 C8 H8A 116.1
C7 C8 H8A 116.1
C8 C16 H16A 120.0
C8 C16 H16B 120.0
H16A C16 H16B 120.0
C16B C8B C7 119(5)
C16B C8B H8B1 120.4
C7 C8B H8B1 120.4
C8B C16B H16C 120.0
C8B C16B H16D 120.0
H16C C16B H16D 120.0

loop_
_geom_bond_atom_site_label_1
_geom_bond_atom_site_label_2
_geom_bond_distance
Br1 C2 1.904(16)
S1 O4 1.419(14)
S1 O1 1.424(13)
S1 N1 1.663(11)
S1 C9 1.739(16)
O2 C3 1.203(18)
O3 C1 1.381(17)
O3 C5 1.420(19)
O5 C3 1.37(2)
O5 C4 1.43(2)
N1 C1 1.46(2)
N1 C7 1.46(2)
C1 C2 1.56(2)
C1 H1 0.9800
C2 C3 1.49(2)
C2 H2 0.9800
C4 H4A 0.9600
C4 H4B 0.9600
C4 H4C 0.9600
C5 C6B 1.49(3)
C5 C6 1.49(3)
C5 H5A 0.9700
C5 H5B 0.9700
C5 H5C 0.9700
C5 H5D 0.9700
C6 H6A 0.9600
C6 H6B 0.9600
C6 H6C 0.9600
C6B H6B1 0.9600
C6B H6B2 0.9600
C6B H6B3 0.9600
C9 C14 1.36(2)
C9 C10 1.37(2)
C10 C11 1.39(3)
C10 H10 0.9300
C11 C12 1.38(2)
C11 H11 0.9300
C12 C13 1.38(3)
C12 C15 1.44(3)
C13 C14 1.33(3)
C13 H13 0.9300
C14 H14 0.9300
C15 H15A 0.9600
C15 H15B 0.9600
C15 H15C 0.9600
C7 C8 1.50(3)
C7 C8B 1.50(3)
C7 H7A 0.9700
C7 H7B 0.9700
C7 H7C 0.9700
C7 H7D 0.9700
C8 C16 1.24(3)
C8 H8A 0.9300
C16 H16A 0.9300
C16 H16B 0.9300
C8B C16B 1.24(3)
C8B H8B1 0.9300
C16B H16C 0.9300
C16B H16D 0.9300

loop_
_geom_torsion_atom_site_label_1
_geom_torsion_atom_site_label_2
_geom_torsion_atom_site_label_3
_geom_torsion_atom_site_label_4
_geom_torsion
O4 S1 N1 C1 -9.8(14)
O1 S1 N1 C1 118.0(11)
C9 S1 N1 C1 -126.6(11)
O4 S1 N1 C7 -178.3(13)
O1 S1 N1 C7 -50.5(14)
C9 S1 N1 C7 65.0(14)
C5 O3 C1 N1 79.4(17)
C5 O3 C1 C2 -158.7(14)
C7 N1 C1 O3 56.0(18)
S1 N1 C1 O3 -111.9(12)
C7 N1 C1 C2 -61.5(18)
S1 N1 C1 C2 130.7(11)
O3 C1 C2 C3 59.4(15)
N1 C1 C2 C3 -178.4(12)
O3 C1 C2 Br1 -178.7(10)
N1 C1 C2 Br1 -56.5(14)
C4 O5 C3 O2 0(3)
C4 O5 C3 C2 178.1(19)
C1 C2 C3 O2 -141.7(17)
Br1 C2 C3 O2 94.4(17)
C1 C2 C3 O5 39.8(17)
Br1 C2 C3 O5 -84.0(13)
C1 O3 C5 C6B -160(3)
C1 O3 C5 C6 179(2)
O4 S1 C9 C14 -29.0(13)
O1 S1 C9 C14 -160.0(12)
N1 S1 C9 C14 85.8(12)
O4 S1 C9 C10 149.7(11)
O1 S1 C9 C10 18.7(12)
N1 S1 C9 C10 -95.6(11)
C14 C9 C10 C11 2(2)
S1 C9 C10 C11 -176.3(12)
C9 C10 C11 C12 -4(2)
C10 C11 C12 C13 3(2)
C10 C11 C12 C15 -177.7(16)
C11 C12 C13 C14 0(2)
C15 C12 C13 C14 -179.3(17)
C12 C13 C14 C9 -2(2)
C10 C9 C14 C13 1(2)
S1 C9 C14 C13 179.4(12)
C1 N1 C7 C8 -94(2)
S1 N1 C7 C8 75(2)
C1 N1 C7 C8B -64(3)
S1 N1 C7 C8B 104(3)
N1 C7 C8 C16 131(5)
C8B C7 C8 C16 14(6)
N1 C7 C8B C16B -114(8)
C8 C7 C8B C16B -37(7)
